data_7022440
loop_
_publ_author_name
'Jolleys, Andrew'
'Levason, William'
'Reid, Gillian'

_publ_section_title
;
 Thioether coordination to divalent selenium halide acceptors--synthesis,
 properties and structures.
;
_journal_issue 8
_journal_name_full 'Dalton transactions (Cambridge, England : 2003)'
_journal_page_first 2963
_journal_page_last 2972
_journal_paper_doi 10.1039/c2dt32665e
_journal_volume 42
_journal_year 2013
_chemical_formula_moiety 'C5 H12 Br2 S2 Se'
_chemical_formula_sum 'C5 H12 Br2 S2 Se'
_chemical_formula_weight 375.05
_chemical_name_systematic
;
catena-dibromo(2,6-dithiaheptane-S,S')selenium(II)
;
_space_group_IT_number 15
_space_group_name_Hall '-C 2yc'
_symmetry_cell_setting monoclinic
_symmetry_space_group_name_Hall '-C 2yc'
_symmetry_space_group_name_H-M 'C 1 2/c 1'
_atom_sites_solution_hydrogens geom
_atom_sites_solution_primary direct
_atom_sites_solution_secondary difmap
_audit_creation_date 2012-09-18
_audit_creation_method 'SHELXL-97 + hand edit'
_cell_angle_alpha 90.00
_cell_angle_beta 109.211(8)
_cell_angle_gamma 90.00
_cell_formula_units_Z 4
_cell_length_a 10.0866(16)
_cell_length_b 8.0491(11)
_cell_length_c 14.533(2)
_cell_measurement_reflns_used 2485
_cell_measurement_temperature 100(2)
_cell_measurement_theta_max 27.5
_cell_measurement_theta_min 3.3
_cell_volume 1114.2(3)
_computing_cell_refinement 'CrystalClear-SM Expert 2.0 r7 (Rigaku, 2011)'
_computing_data_collection 'CrystalClear-SM Expert 2.0 r7 (Rigaku, 2011)'
_computing_data_reduction 'CrystalClear-SM Expert 2.0 r7 (Rigaku, 2011)'
_computing_structure_refinement 'SHELXL-97 (Sheldrick, 2008)'
_computing_structure_solution 'SHELXS-97 (Sheldrick, 1997)'
_diffrn_ambient_temperature 100(2)
_diffrn_detector 'CCD plate'
_diffrn_detector_type 'Rigaku HG Saturn724+ (2x2 bin mode)'
_diffrn_measured_fraction_theta_full 0.985
_diffrn_measured_fraction_theta_max 0.985
_diffrn_measurement_device 'Four-circle \k diffractometer'
_diffrn_measurement_device_type 'Rigaku AFC12 '
_diffrn_measurement_method 'Profile data from \w-scans'
_diffrn_radiation_collimation 'Confocal mirrors, VHF VariMax '
_diffrn_radiation_type MoK\a
_diffrn_radiation_wavelength 0.71073
_diffrn_reflns_av_R_equivalents 0.0289
_diffrn_reflns_av_sigmaI/netI 0.0412
_diffrn_reflns_limit_h_max 13
_diffrn_reflns_limit_h_min -11
_diffrn_reflns_limit_k_max 10
_diffrn_reflns_limit_k_min -8
_diffrn_reflns_limit_l_max 18
_diffrn_reflns_limit_l_min -13
_diffrn_reflns_number 2684
_diffrn_reflns_theta_full 27.48
_diffrn_reflns_theta_max 27.48
_diffrn_reflns_theta_min 3.31
_diffrn_source 'Rotating anode X-ray tube'
_diffrn_source_type 'Rigaku FR-E+ Superbright'
_diffrn_standards_number 0
_exptl_absorpt_coefficient_mu 10.856
_exptl_absorpt_correction_T_max 1.000
_exptl_absorpt_correction_T_min 0.659
_exptl_absorpt_correction_type multi-scan
_exptl_absorpt_process_details
;Jacobson, R.A. (1998). REQAB. Private communication to the
Rigaku Corporation, Tokyo, Japan.
;
_exptl_crystal_colour orange
_exptl_crystal_density_diffrn 2.236
_exptl_crystal_density_method 'not measured'
_exptl_crystal_description block
_exptl_crystal_F_000 712
_exptl_crystal_size_max 0.07
_exptl_crystal_size_mid 0.05
_exptl_crystal_size_min 0.03
_refine_diff_density_max 4.565
_refine_diff_density_min -3.077
_refine_diff_density_rms 0.532
_refine_ls_extinction_method none
_refine_ls_goodness_of_fit_ref 1.271
_refine_ls_hydrogen_treatment constr
_refine_ls_matrix_type full
_refine_ls_number_parameters 49
_refine_ls_number_reflns 1269
_refine_ls_number_restraints 0
_refine_ls_restrained_S_all 1.271
_refine_ls_R_factor_all 0.1088
_refine_ls_R_factor_gt 0.1052
_refine_ls_shift/su_max 0.000
_refine_ls_shift/su_mean 0.000
_refine_ls_structure_factor_coef Fsqd
_refine_ls_weighting_details 'w=1/[\s^2^(Fo^2^)+(0.0001P)^2^+319.8433P] where P=(Fo^2^+2Fc^2^)/3'
_refine_ls_weighting_scheme calc
_refine_ls_wR_factor_gt 0.2801
_refine_ls_wR_factor_ref 0.2814
_reflns_number_gt 1198
_reflns_number_total 1269
_reflns_threshold_expression I>2\s(I)
_cod_data_source_file c2dt32665e.txt
_cod_data_source_block 12aj001ra
_cod_original_sg_symbol_H-M 'C 2/c'
_cod_database_code 7022440

loop_
_symmetry_equiv_pos_as_xyz
'x, y, z'
'-x, y, -z+1/2'
'x+1/2, y+1/2, z'
'-x+1/2, y+1/2, -z+1/2'
'-x, -y, -z'
'x, -y, z-1/2'
'-x+1/2, -y+1/2, -z'
'x+1/2, -y+1/2, z-1/2'

loop_
_atom_site_label
_atom_site_type_symbol
_atom_site_fract_x
_atom_site_fract_y
_atom_site_fract_z
_atom_site_U_iso_or_equiv
_atom_site_adp_type
_atom_site_occupancy
_atom_site_symmetry_multiplicity
_atom_site_calc_flag
_atom_site_refinement_flags
Se1 Se 0.7500 0.2500 0.5000 0.0129(6) Uani 1 2 d S
Br1 Br 0.7274(2) -0.0172(2) 0.40001(14) 0.0173(5) Uani 1 1 d .
S1 S 0.7954(5) 0.0905(6) 0.6566(3) 0.0155(9) Uani 1 1 d .
C1 C 0.655(2) -0.055(3) 0.6324(14) 0.021(4) Uani 1 1 d .
H1A H 0.6534 -0.1251 0.5768 0.032 Uiso 1 1 calc R
H1B H 0.5655 0.0044 0.6173 0.032 Uiso 1 1 calc R
H1C H 0.6682 -0.1256 0.6899 0.032 Uiso 1 1 calc R
C2 C 0.942(2) -0.039(3) 0.6570(13) 0.019(4) Uani 1 1 d .
H2A H 0.9122 -0.1153 0.6002 0.023 Uiso 1 1 calc R
H2B H 1.0183 0.0318 0.6498 0.023 Uiso 1 1 calc R
C3 C 1.0000 -0.142(4) 0.7500 0.024(6) Uani 1 2 d S
H3A H 0.9242 -0.2150 0.7562 0.029 Uiso 0.50 1 calc PR
H3B H 1.0758 -0.2150 0.7438 0.029 Uiso 0.50 1 calc PR

loop_
_atom_site_aniso_label
_atom_site_aniso_U_11
_atom_site_aniso_U_22
_atom_site_aniso_U_33
_atom_site_aniso_U_23
_atom_site_aniso_U_13
_atom_site_aniso_U_12
Se1 0.0147(12) 0.0142(12) 0.0080(11) -0.0029(9) 0.0012(9) 0.0018(9)
Br1 0.0217(10) 0.0153(9) 0.0146(9) -0.0055(7) 0.0054(7) -0.0020(7)
S1 0.018(2) 0.015(2) 0.012(2) 0.0012(16) 0.0031(16) 0.0015(17)
C1 0.020(9) 0.028(11) 0.017(9) 0.007(8) 0.009(7) -0.009(8)
C2 0.015(9) 0.028(11) 0.011(8) 0.002(8) 0.002(7) 0.006(8)
C3 0.012(12) 0.024(15) 0.034(16) 0.000 0.005(11) 0.000

loop_
_atom_type_symbol
_atom_type_description
_atom_type_scat_dispersion_real
_atom_type_scat_dispersion_imag
_atom_type_scat_source
C C 0.0033 0.0016 'International Tables Vol C Tables 4.2.6.8 and 6.1.1.4'
H H 0.0000 0.0000 'International Tables Vol C Tables 4.2.6.8 and 6.1.1.4'
S S 0.1246 0.1234 'International Tables Vol C Tables 4.2.6.8 and 6.1.1.4'
Se Se -0.0929 2.2259 'International Tables Vol C Tables 4.2.6.8 and 6.1.1.4'
Br Br -0.2901 2.4595 'International Tables Vol C Tables 4.2.6.8 and 6.1.1.4'

loop_
_geom_angle_atom_site_label_1
_geom_angle_atom_site_label_2
_geom_angle_atom_site_label_3
_geom_angle
_geom_angle_site_symmetry_1
_geom_angle_site_symmetry_3
S1 Se1 S1 180.000(1) . 7_656
S1 Se1 Br1 92.30(12) . .
S1 Se1 Br1 87.70(12) 7_656 .
S1 Se1 Br1 87.70(12) . 7_656
S1 Se1 Br1 92.30(12) 7_656 7_656
Br1 Se1 Br1 180.0 . 7_656
C1 S1 C2 102.5(10) . .
C1 S1 Se1 105.1(7) . .
C2 S1 Se1 101.7(6) . .
S1 C1 H1A 109.5 . .
S1 C1 H1B 109.5 . .
H1A C1 H1B 109.5 . .
S1 C1 H1C 109.5 . .
H1A C1 H1C 109.5 . .
H1B C1 H1C 109.5 . .
C3 C2 S1 112.9(12) . .
C3 C2 H2A 109.0 . .
S1 C2 H2A 109.0 . .
C3 C2 H2B 109.0 . .
S1 C2 H2B 109.0 . .
H2A C2 H2B 107.8 . .
C2 C3 C2 114(3) 2_756 .
C2 C3 H3A 108.7 2_756 .
C2 C3 H3A 108.7 . .
C2 C3 H3B 108.7 2_756 .
C2 C3 H3B 108.7 . .
H3A C3 H3B 107.6 . .

loop_
_geom_bond_atom_site_label_1
_geom_bond_atom_site_label_2
_geom_bond_distance
_geom_bond_site_symmetry_2
Se1 S1 2.520(5) .
Se1 S1 2.520(5) 7_656
Se1 Br1 2.5636(19) .
Se1 Br1 2.5636(19) 7_656
S1 C1 1.79(2) .
S1 C2 1.81(2) .
C1 H1A 0.9800 .
C1 H1B 0.9800 .
C1 H1C 0.9800 .
C2 C3 1.53(3) .
C2 H2A 0.9900 .
C2 H2B 0.9900 .
C3 C2 1.53(3) 2_756
C3 H3A 0.9900 .
C3 H3B 0.9900 .

loop_
_geom_torsion_atom_site_label_1
_geom_torsion_atom_site_label_2
_geom_torsion_atom_site_label_3
_geom_torsion_atom_site_label_4
_geom_torsion
_geom_torsion_site_symmetry_1
_geom_torsion_site_symmetry_4
Br1 Se1 S1 C1 -52.3(8) . .
Br1 Se1 S1 C1 127.7(8) 7_656 .
Br1 Se1 S1 C2 54.3(7) . .
Br1 Se1 S1 C2 -125.7(7) 7_656 .
C1 S1 C2 C3 -75.8(17) . .
Se1 S1 C2 C3 175.6(14) . .
S1 C2 C3 C2 -61.8(10) . 2_756
